data_2238060
loop_
_publ_author_name
'Seethalakshmi, T.'
'Manivannan, S.'
'Dhanuskodi, S.'
'Lynch, Daniel E.'
'Thamotharan, S.'

_publ_section_title
;
 4-Hydroxy-1,2,6-trimethylpyridinium bromide monohydrate
;
_journal_coeditor_code TK5224
_journal_issue 6
_journal_name_full 'Acta Crystallographica Section E'
_journal_page_first o941
_journal_page_last o942
_journal_paper_doi 10.1107/S1600536813013330
_journal_volume 69
_journal_year 2013
_chemical_formula_iupac 'C8 H12 N O +, Br -, H2 O'
_chemical_formula_moiety 'C8 H12 N O +, Br -, H2 O'
_chemical_formula_sum 'C8 H14 Br N O2'
_chemical_formula_weight 236.11
_chemical_name_systematic
;
4-Hydroxy-1,2,6-trimethylpyridinium bromide monohydrate
;
_space_group_IT_number 14
_symmetry_cell_setting monoclinic
_symmetry_space_group_name_Hall '-P 2yn'
_symmetry_space_group_name_H-M 'P 1 21/n 1'
_atom_sites_solution_hydrogens geom
_atom_sites_solution_primary direct
_atom_sites_solution_secondary difmap
_audit_creation_method SHELXL-97
_cell_angle_alpha 90.00
_cell_angle_beta 99.504(4)
_cell_angle_gamma 90.00
_cell_formula_units_Z 4
_cell_length_a 8.4796(4)
_cell_length_b 8.5874(6)
_cell_length_c 13.8479(9)
_cell_measurement_reflns_used 2311
_cell_measurement_temperature 120(2)
_cell_measurement_theta_max 27.48
_cell_measurement_theta_min 1
_cell_volume 994.53(11)
_computing_cell_refinement 'DENZO (Otwinowski & Minor, 1997)'
_computing_data_collection 'COLLECT (Nonius, 1998)'
_computing_data_reduction 'DENZO (Otwinowski & Minor, 1997)'
_computing_molecular_graphics 'PLATON (Spek, 2009)'
_computing_publication_material 'SHELXL97 (Sheldrick, 2008)'
_computing_structure_refinement 'SHELXL97 (Sheldrick, 2008)'
_computing_structure_solution 'isomorphous method'
_diffrn_ambient_temperature 120(2)
_diffrn_detector_area_resol_mean 9.091
_diffrn_measured_fraction_theta_full 0.994
_diffrn_measured_fraction_theta_max 0.994
_diffrn_measurement_device_type 'Bruker--Nonius 95mm CCD camera on \k-goniostat'
_diffrn_measurement_method '\f and \w'
_diffrn_radiation_monochromator graphite
_diffrn_radiation_source 'Bruker--Nonius FR591 rotating anode'
_diffrn_radiation_type MoK\a
_diffrn_radiation_wavelength 0.71073
_diffrn_reflns_av_R_equivalents 0.0367
_diffrn_reflns_av_sigmaI/netI 0.0314
_diffrn_reflns_limit_h_max 10
_diffrn_reflns_limit_h_min -9
_diffrn_reflns_limit_k_max 11
_diffrn_reflns_limit_k_min -11
_diffrn_reflns_limit_l_max 17
_diffrn_reflns_limit_l_min -17
_diffrn_reflns_number 11830
_diffrn_reflns_theta_full 27.53
_diffrn_reflns_theta_max 27.53
_diffrn_reflns_theta_min 2.80
_exptl_absorpt_coefficient_mu 4.097
_exptl_absorpt_correction_T_max 0.4274
_exptl_absorpt_correction_T_min 0.3729
_exptl_absorpt_correction_type multi-scan
_exptl_absorpt_process_details '(SADABS; Sheldrick, 2003)'
_exptl_crystal_colour colourless
_exptl_crystal_density_diffrn 1.577
_exptl_crystal_density_method 'not measured'
_exptl_crystal_description block
_exptl_crystal_F_000 480
_exptl_crystal_size_max 0.30
_exptl_crystal_size_mid 0.30
_exptl_crystal_size_min 0.25
_refine_diff_density_max 0.585
_refine_diff_density_min -0.344
_refine_ls_extinction_coef 0.0025(5)
_refine_ls_extinction_expression Fc^*^=kFc[1+0.001xFc^2^\l^3^/sin(2\q)]^-1/4^
_refine_ls_extinction_method 'SHELXL97 (Sheldrick, 2008)'
_refine_ls_goodness_of_fit_ref 1.055
_refine_ls_hydrogen_treatment mixed
_refine_ls_matrix_type full
_refine_ls_number_parameters 125
_refine_ls_number_reflns 2277
_refine_ls_number_restraints 3
_refine_ls_restrained_S_all 1.055
_refine_ls_R_factor_all 0.0388
_refine_ls_R_factor_gt 0.0261
_refine_ls_shift/su_max 0.001
_refine_ls_shift/su_mean 0.000
_refine_ls_structure_factor_coef Fsqd
_refine_ls_weighting_details 'calc w=1/[\s^2^(Fo^2^)+(0.0179P)^2^+0.9223P] where P=(Fo^2^+2Fc^2^)/3'
_refine_ls_weighting_scheme calc
_refine_ls_wR_factor_gt 0.0525
_refine_ls_wR_factor_ref 0.0561
_reflns_number_gt 1888
_reflns_number_total 2277
_reflns_threshold_expression I>2\s(I)
_cod_data_source_file tk5224.cif
_cod_data_source_block I
_cod_original_sg_symbol_H-M 'P 21/n'
_cod_database_code 2238060
_cod_database_fobs_code 2238060

loop_
_symmetry_equiv_pos_as_xyz
'x, y, z'
'-x+1/2, y+1/2, -z+1/2'
'-x, -y, -z'
'x-1/2, -y-1/2, z-1/2'

loop_
_atom_site_type_symbol
_atom_site_label
_atom_site_fract_x
_atom_site_fract_y
_atom_site_fract_z
_atom_site_U_iso_or_equiv
_atom_site_adp_type
_atom_site_calc_flag
_atom_site_refinement_flags
_atom_site_occupancy
_atom_site_symmetry_multiplicity
Br Br1 0.46272(3) 0.08691(3) 0.252474(16) 0.02160(9) Uani d . 1 1
O O1 0.8002(2) -0.29194(18) 0.48421(13) 0.0265(4) Uani d D 1 1
O O1W 0.3258(2) 0.3759(2) 0.36438(13) 0.0270(4) Uani d D 1 1
N N1 0.7983(2) 0.1745(2) 0.42283(14) 0.0185(4) Uani d . 1 1
C C2 0.7227(2) 0.1241(2) 0.49673(16) 0.0175(4) Uani d . 1 1
C C3 0.7211(3) -0.0319(3) 0.51871(16) 0.0185(5) Uani d . 1 1
H H3 0.6689 -0.0670 0.5703 0.022 Uiso calc R 1 1
C C4 0.7960(3) -0.1390(3) 0.46562(17) 0.0196(5) Uani d . 1 1
C C5 0.8699(3) -0.0850(3) 0.38918(16) 0.0199(5) Uani d . 1 1
H H5 0.9208 -0.1565 0.3519 0.024 Uiso calc R 1 1
C C6 0.8691(2) 0.0712(3) 0.36768(16) 0.0190(5) Uani d . 1 1
C C7 0.9436(3) 0.1302(3) 0.28400(18) 0.0278(5) Uani d . 1 1
H H7A 0.8608 0.1764 0.2346 0.042 Uiso calc R 1 1
H H7B 0.9945 0.0436 0.2548 0.042 Uiso calc R 1 1
H H7C 1.0241 0.2091 0.3078 0.042 Uiso calc R 1 1
C C8 0.7984(3) 0.3436(3) 0.4015(2) 0.0284(6) Uani d . 1 1
H H8A 0.6880 0.3802 0.3832 0.043 Uiso calc R 1 1
H H8B 0.8572 0.3627 0.3474 0.043 Uiso calc R 1 1
H H8C 0.8501 0.3999 0.4598 0.043 Uiso calc R 1 1
C C9 0.6442(3) 0.2398(3) 0.55408(17) 0.0236(5) Uani d . 1 1
H H9A 0.7252 0.3102 0.5889 0.035 Uiso calc R 1 1
H H9B 0.5904 0.1849 0.6015 0.035 Uiso calc R 1 1
H H9C 0.5654 0.3002 0.5094 0.035 Uiso calc R 1 1
H H1 0.756(3) -0.313(3) 0.5317(17) 0.038(9) Uiso d D 1 1
H H1W 0.355(3) 0.309(3) 0.330(2) 0.044(9) Uiso d D 1 1
H H2W 0.261(4) 0.432(3) 0.328(2) 0.062(11) Uiso d D 1 1

loop_
_atom_site_aniso_label
_atom_site_aniso_U_11
_atom_site_aniso_U_22
_atom_site_aniso_U_33
_atom_site_aniso_U_12
_atom_site_aniso_U_13
_atom_site_aniso_U_23
Br1 0.02104(13) 0.01973(12) 0.02404(14) -0.00007(9) 0.00380(8) 0.00019(10)
O1 0.0352(10) 0.0132(8) 0.0329(10) 0.0028(7) 0.0108(8) 0.0001(7)
O1W 0.0316(10) 0.0181(9) 0.0307(10) 0.0045(7) 0.0037(8) 0.0019(8)
N1 0.0166(9) 0.0138(9) 0.0242(11) -0.0018(7) 0.0010(7) -0.0019(7)
C2 0.0132(10) 0.0179(11) 0.0201(12) -0.0013(8) -0.0015(8) -0.0028(9)
C3 0.0174(11) 0.0195(11) 0.0181(12) -0.0001(8) 0.0014(9) -0.0010(9)
C4 0.0177(11) 0.0157(10) 0.0240(12) 0.0007(8) -0.0007(9) -0.0013(9)
C5 0.0177(11) 0.0185(10) 0.0229(12) 0.0004(9) 0.0013(9) -0.0044(9)
C6 0.0143(10) 0.0216(11) 0.0203(11) -0.0026(9) 0.0002(8) -0.0021(9)
C7 0.0273(13) 0.0305(13) 0.0268(13) -0.0025(10) 0.0079(10) 0.0022(10)
C8 0.0300(13) 0.0153(11) 0.0407(16) 0.0003(10) 0.0081(11) 0.0041(10)
C9 0.0254(12) 0.0179(11) 0.0268(13) 0.0035(9) 0.0024(9) -0.0033(10)

loop_
_atom_type_symbol
_atom_type_description
_atom_type_scat_dispersion_real
_atom_type_scat_dispersion_imag
_atom_type_scat_source
C C 0.0033 0.0016 'International Tables Vol C Tables 4.2.6.8 and 6.1.1.4'
H H 0.0000 0.0000 'International Tables Vol C Tables 4.2.6.8 and 6.1.1.4'
N N 0.0061 0.0033 'International Tables Vol C Tables 4.2.6.8 and 6.1.1.4'
O O 0.0106 0.0060 'International Tables Vol C Tables 4.2.6.8 and 6.1.1.4'
Br Br -0.2901 2.4595 'International Tables Vol C Tables 4.2.6.8 and 6.1.1.4'

loop_
_geom_angle_atom_site_label_1
_geom_angle_atom_site_label_2
_geom_angle_atom_site_label_3
_geom_angle
C4 O1 H1 111(2)
H1W O1W H2W 107(3)
C2 N1 C6 121.01(18)
C2 N1 C8 118.45(19)
C6 N1 C8 120.52(19)
N1 C2 C3 119.9(2)
N1 C2 C9 119.51(19)
C3 C2 C9 120.6(2)
C2 C3 C4 120.3(2)
C2 C3 H3 119.9
C4 C3 H3 119.9
O1 C4 C3 123.1(2)
O1 C4 C5 118.1(2)
C3 C4 C5 118.8(2)
C6 C5 C4 120.1(2)
C6 C5 H5 119.9
C4 C5 H5 119.9
N1 C6 C5 119.8(2)
N1 C6 C7 119.5(2)
C5 C6 C7 120.7(2)
C6 C7 H7A 109.5
C6 C7 H7B 109.5
H7A C7 H7B 109.5
C6 C7 H7C 109.5
H7A C7 H7C 109.5
H7B C7 H7C 109.5
N1 C8 H8A 109.5
N1 C8 H8B 109.5
H8A C8 H8B 109.5
N1 C8 H8C 109.5
H8A C8 H8C 109.5
H8B C8 H8C 109.5
C2 C9 H9A 109.5
C2 C9 H9B 109.5
H9A C9 H9B 109.5
C2 C9 H9C 109.5
H9A C9 H9C 109.5
H9B C9 H9C 109.5

loop_
_geom_bond_atom_site_label_1
_geom_bond_atom_site_label_2
_geom_bond_distance
O1 C4 1.338(3)
O1 H1 0.828(17)
O1W H1W 0.813(17)
O1W H2W 0.833(18)
N1 C2 1.365(3)
N1 C6 1.372(3)
N1 C8 1.482(3)
C2 C3 1.374(3)
C2 C9 1.496(3)
C3 C4 1.394(3)
C3 H3 0.9500
C4 C5 1.395(3)
C5 C6 1.374(3)
C5 H5 0.9500
C6 C7 1.496(3)
C7 H7A 0.9800
C7 H7B 0.9800
C7 H7C 0.9800
C8 H8A 0.9800
C8 H8B 0.9800
C8 H8C 0.9800
C9 H9A 0.9800
C9 H9B 0.9800
C9 H9C 0.9800

loop_
_geom_hbond_atom_site_label_D
_geom_hbond_atom_site_label_H
_geom_hbond_atom_site_label_A
_geom_hbond_site_symmetry_A
_geom_hbond_distance_DH
_geom_hbond_distance_HA
_geom_hbond_distance_DA
_geom_hbond_angle_DHA
_geom_hbond_publ_flag
O1 H1 O1W 3_656 0.828(17) 1.783(18) 2.607(2) 174(3) yes
O1W H1W Br1 . 0.813(17) 2.436(18) 3.2407(18) 170(3) yes
O1W H2W Br1 2 0.833(18) 2.433(19) 3.2527(18) 168(3) yes
C3 H3 Br1 3_656 0.95 2.86 3.785(2) 164 yes
C5 H5 Br1 2_645 0.95 2.90 3.837(2) 170 yes
C9 H9A Br1 4_666 0.98 2.91 3.822(2) 155 yes

loop_
_geom_torsion_atom_site_label_1
_geom_torsion_atom_site_label_2
_geom_torsion_atom_site_label_3
_geom_torsion_atom_site_label_4
_geom_torsion
C6 N1 C2 C3 2.1(3)
C8 N1 C2 C3 -179.6(2)
C6 N1 C2 C9 -178.86(19)
C8 N1 C2 C9 -0.6(3)
N1 C2 C3 C4 -0.3(3)
C9 C2 C3 C4 -179.33(19)
C2 C3 C4 O1 179.2(2)
C2 C3 C4 C5 -1.0(3)
O1 C4 C5 C6 -179.7(2)
C3 C4 C5 C6 0.4(3)
C2 N1 C6 C5 -2.6(3)
C8 N1 C6 C5 179.2(2)
C2 N1 C6 C7 176.9(2)
C8 N1 C6 C7 -1.4(3)
C4 C5 C6 N1 1.3(3)
C4 C5 C6 C7 -178.1(2)
